data_2237313
loop_
_publ_author_name
'Gou, Gao-Zhang'
'Kou, Jun-Feng'
'Zhou, Qing-Di'
'Chi, Shao-Ming'

_publ_section_title
;
 <i>N</i>-(7-Dibromomethyl-5-methyl-1,8-naphthyridin-2-yl)acetamide--pyrrolidine-2,5-dione
 (1/1)
;
_journal_coeditor_code GK2541
_journal_issue 2
_journal_name_full 'Acta Crystallographica Section E'
_journal_page_first o153
_journal_page_last o154
_journal_paper_doi 10.1107/S1600536812051112
_journal_volume 69
_journal_year 2013
_chemical_formula_iupac 'C12 H11 Br2 N3 O, C4 H5 N O2'
_chemical_formula_moiety 'C12 H11 Br2 N3 O, C4 H5 N O2'
_chemical_formula_sum 'C16 H16 Br2 N4 O3'
_chemical_formula_weight 472.15
_chemical_name_systematic
;
<i>N</i>-(7-Dibromomethyl-5-methyl-1,8-naphthyridin-2-yl)acetamide--
pyrrolidine-2,5-dione (1/1)
;
_space_group_IT_number 11
_symmetry_cell_setting monoclinic
_symmetry_space_group_name_Hall '-P 2yb'
_symmetry_space_group_name_H-M 'P 1 21/m 1'
_atom_sites_solution_hydrogens geom
_atom_sites_solution_primary direct
_atom_sites_solution_secondary difmap
_audit_creation_method SHELXL-97
_cell_angle_alpha 90.00
_cell_angle_beta 106.57(3)
_cell_angle_gamma 90.00
_cell_formula_units_Z 2
_cell_length_a 11.537(2)
_cell_length_b 7.0093(14)
_cell_length_c 11.632(2)
_cell_measurement_reflns_used 25
_cell_measurement_temperature 293(2)
_cell_measurement_theta_max 24.99
_cell_measurement_theta_min 3.43
_cell_volume 901.6(3)
_computing_cell_refinement 'PROCESS-AUTO (Rigaku, 1998)'
_computing_data_collection 'PROCESS-AUTO (Rigaku, 1998)'
_computing_data_reduction 'CrystalClear (Rigaku/MSC, 2006)'
_computing_molecular_graphics 'DIAMOND (Brandenburg,1999)'
_computing_publication_material 'SHELXL97 (Sheldrick, 2008)'
_computing_structure_refinement 'SHELXL97 (Sheldrick, 2008)'
_computing_structure_solution 'SHELXS97 (Sheldrick, 2008)'
_diffrn_ambient_temperature 293(2)
_diffrn_measured_fraction_theta_full 0.997
_diffrn_measured_fraction_theta_max 0.997
_diffrn_measurement_device_type 'Rigaku R-AXIS RAPID'
_diffrn_measurement_method '\w scan'
_diffrn_radiation_monochromator graphite
_diffrn_radiation_source 'fine-focus sealed tube'
_diffrn_radiation_type MoK\a
_diffrn_radiation_wavelength 0.71073
_diffrn_reflns_av_R_equivalents 0.0419
_diffrn_reflns_av_sigmaI/netI 0.0359
_diffrn_reflns_limit_h_max 13
_diffrn_reflns_limit_h_min -13
_diffrn_reflns_limit_k_max 7
_diffrn_reflns_limit_k_min -8
_diffrn_reflns_limit_l_max 13
_diffrn_reflns_limit_l_min -13
_diffrn_reflns_number 7056
_diffrn_reflns_theta_full 24.99
_diffrn_reflns_theta_max 24.99
_diffrn_reflns_theta_min 3.43
_diffrn_standards_interval_count 0
_diffrn_standards_interval_time 0
_diffrn_standards_number 0
_exptl_absorpt_coefficient_mu 4.519
_exptl_absorpt_correction_T_max 0.497
_exptl_absorpt_correction_T_min 0.450
_exptl_absorpt_correction_type multi-scan
_exptl_absorpt_process_details '(ABSCOR; Higashi, 1995)'
_exptl_crystal_colour colourless
_exptl_crystal_density_diffrn 1.739
_exptl_crystal_density_method 'not measured'
_exptl_crystal_description block
_exptl_crystal_F_000 468
_exptl_crystal_size_max 0.21
_exptl_crystal_size_mid 0.19
_exptl_crystal_size_min 0.18
_refine_diff_density_max 0.724
_refine_diff_density_min -0.922
_refine_ls_extinction_method none
_refine_ls_goodness_of_fit_ref 1.119
_refine_ls_hydrogen_treatment constr
_refine_ls_matrix_type full
_refine_ls_number_parameters 148
_refine_ls_number_reflns 1723
_refine_ls_number_restraints 0
_refine_ls_restrained_S_all 1.119
_refine_ls_R_factor_all 0.0763
_refine_ls_R_factor_gt 0.0507
_refine_ls_shift/su_max 0.000
_refine_ls_shift/su_mean 0.000
_refine_ls_structure_factor_coef Fsqd
_refine_ls_weighting_details 'calc w=1/[\s^2^(Fo^2^)+(0.0757P)^2^+1.6111P] where P=(Fo^2^+2Fc^2^)/3'
_refine_ls_weighting_scheme calc
_refine_ls_wR_factor_gt 0.1307
_refine_ls_wR_factor_ref 0.1642
_reflns_number_gt 1220
_reflns_number_total 1723
_reflns_threshold_expression I>2sigma(I)
_cod_data_source_file gk2541.cif
_cod_data_source_block I
_cod_original_sg_symbol_H-M 'P 21/m'
_cod_database_code 2237313
_cod_database_fobs_code 2237313

loop_
_symmetry_equiv_pos_as_xyz
'x, y, z'
'-x, y+1/2, -z'
'-x, -y, -z'
'x, -y-1/2, z'

loop_
_atom_site_type_symbol
_atom_site_label
_atom_site_fract_x
_atom_site_fract_y
_atom_site_fract_z
_atom_site_U_iso_or_equiv
_atom_site_adp_type
_atom_site_calc_flag
_atom_site_refinement_flags
_atom_site_occupancy
_atom_site_symmetry_multiplicity
C C1 0.5310(7) 0.2500 0.7838(6) 0.0437(17) Uani d S 1 2
C C2 0.4522(7) 0.2500 0.8575(7) 0.0486(18) Uani d S 1 2
H H2A 0.3689 0.2500 0.8226 0.058 Uiso calc SR 1 2
C C3 0.4977(7) 0.2500 0.9803(6) 0.0452(17) Uani d S 1 2
C C4 0.6257(7) 0.2500 1.0284(6) 0.0405(16) Uani d S 1 2
C C5 0.6882(7) 0.2500 1.1520(6) 0.0482(18) Uani d S 1 2
H H5A 0.6446 0.2500 1.2080 0.058 Uiso calc SR 1 2
C C6 0.8109(7) 0.2500 1.1903(7) 0.053(2) Uani d S 1 2
H H6A 0.8518 0.2500 1.2717 0.063 Uiso calc SR 1 2
C C7 0.8749(6) 0.2500 1.1028(6) 0.0456(18) Uani d S 1 2
C C8 0.6974(7) 0.2500 0.9487(6) 0.0415(16) Uani d S 1 2
C C9 0.4859(8) 0.2500 0.6506(7) 0.058(2) Uani d S 1 2
H H9A 0.5554 0.2500 0.6180 0.069 Uiso calc SR 1 2
C C10 0.4146(7) 0.2500 1.0597(7) 0.0491(18) Uani d S 1 2
H H10A 0.3319 0.2500 1.0112 0.074 Uiso d SR 1 2
H H10B 0.4298 0.1382 1.1094 0.074 Uiso d R 1 1
C C11 1.0841(7) 0.2500 1.2427(7) 0.055(2) Uani d S 1 2
C C12 1.2128(7) 0.2500 1.2408(8) 0.067(2) Uani d S 1 2
H H12A 1.2652 0.2500 1.3214 0.101 Uiso d SR 1 2
H H12B 1.2279 0.1382 1.1997 0.101 Uiso d R 1 1
C C13 0.0377(8) 0.2500 0.8080(8) 0.057(2) Uani d S 1 2
C C14 0.0885(8) 0.2500 0.7021(8) 0.069(2) Uani d S 1 2
H H14A 0.1368 0.1384 0.7023 0.082 Uiso d R 1 1
C C15 -0.0232(9) 0.2500 0.5948(8) 0.080(3) Uani d S 1 2
H H15A -0.0251 0.1387 0.5463 0.095 Uiso d R 1 1
C C16 -0.1280(8) 0.2500 0.6435(8) 0.056(2) Uani d S 1 2
N N1 0.6503(6) 0.2500 0.8271(5) 0.0477(15) Uani d S 1 2
N N2 0.8206(6) 0.2500 0.9860(5) 0.0461(15) Uani d S 1 2
N N3 1.0008(6) 0.2500 1.1320(5) 0.0524(16) Uani d S 1 2
H H3A 1.0303 0.2500 1.0719 0.063 Uiso calc SR 1 2
N N4 -0.0857(6) 0.2500 0.7663(5) 0.0502(16) Uani d S 1 2
H H4A -0.1322 0.2500 0.8124 0.060 Uiso calc SR 1 2
O O1 1.0553(6) 0.2500 1.3339(5) 0.093(3) Uani d S 1 2
O O2 0.0955(5) 0.2500 0.9136(5) 0.0759(19) Uani d S 1 2
O O3 -0.2342(6) 0.2500 0.5882(6) 0.081(2) Uani d S 1 2
Br Br1 0.38805(7) 0.02689(12) 0.59139(6) 0.0801(4) Uani d . 1 1

loop_
_atom_site_aniso_label
_atom_site_aniso_U_11
_atom_site_aniso_U_22
_atom_site_aniso_U_33
_atom_site_aniso_U_12
_atom_site_aniso_U_13
_atom_site_aniso_U_23
C1 0.041(4) 0.052(4) 0.042(4) 0.000 0.018(3) 0.000
C2 0.043(4) 0.060(5) 0.045(4) 0.000 0.018(3) 0.000
C3 0.045(4) 0.048(4) 0.050(4) 0.000 0.025(4) 0.000
C4 0.044(4) 0.044(4) 0.039(4) 0.000 0.020(3) 0.000
C5 0.053(5) 0.059(5) 0.041(4) 0.000 0.026(3) 0.000
C6 0.046(5) 0.079(6) 0.036(4) 0.000 0.016(3) 0.000
C7 0.041(4) 0.054(4) 0.044(4) 0.000 0.016(3) 0.000
C8 0.046(5) 0.046(4) 0.035(4) 0.000 0.018(3) 0.000
C9 0.054(5) 0.076(6) 0.047(4) 0.000 0.021(4) 0.000
C10 0.041(4) 0.062(5) 0.051(4) 0.000 0.024(3) 0.000
C11 0.046(5) 0.075(6) 0.041(4) 0.000 0.009(4) 0.000
C12 0.042(5) 0.102(7) 0.057(5) 0.000 0.012(4) 0.000
C13 0.059(6) 0.061(5) 0.058(5) 0.000 0.027(4) 0.000
C14 0.059(6) 0.083(6) 0.074(6) 0.000 0.034(5) 0.000
C15 0.091(8) 0.107(8) 0.052(5) 0.000 0.039(5) 0.000
C16 0.054(5) 0.061(5) 0.054(5) 0.000 0.017(4) 0.000
N1 0.047(4) 0.060(4) 0.043(3) 0.000 0.024(3) 0.000
N2 0.042(4) 0.062(4) 0.039(3) 0.000 0.020(3) 0.000
N3 0.043(4) 0.079(5) 0.041(3) 0.000 0.022(3) 0.000
N4 0.042(4) 0.070(4) 0.042(3) 0.000 0.017(3) 0.000
O1 0.051(4) 0.188(8) 0.041(3) 0.000 0.014(3) 0.000
O2 0.054(4) 0.114(6) 0.057(4) 0.000 0.012(3) 0.000
O3 0.067(5) 0.116(6) 0.057(4) 0.000 0.011(3) 0.000
Br1 0.0936(7) 0.0929(6) 0.0563(5) -0.0237(4) 0.0254(4) -0.0161(3)

loop_
_atom_type_symbol
_atom_type_description
_atom_type_scat_dispersion_real
_atom_type_scat_dispersion_imag
_atom_type_scat_source
C C 0.0033 0.0016 'International Tables Vol C Tables 4.2.6.8 and 6.1.1.4'
H H 0.0000 0.0000 'International Tables Vol C Tables 4.2.6.8 and 6.1.1.4'
N N 0.0061 0.0033 'International Tables Vol C Tables 4.2.6.8 and 6.1.1.4'
O O 0.0106 0.0060 'International Tables Vol C Tables 4.2.6.8 and 6.1.1.4'
Br Br -0.2901 2.4595 'International Tables Vol C Tables 4.2.6.8 and 6.1.1.4'

loop_
_geom_angle_atom_site_label_1
_geom_angle_atom_site_label_2
_geom_angle_atom_site_label_3
_geom_angle_site_symmetry_1
_geom_angle_site_symmetry_3
_geom_angle
N1 C1 C2 . . 123.1(7)
N1 C1 C9 . . 114.4(6)
C2 C1 C9 . . 122.4(7)
C3 C2 C1 . . 120.5(7)
C3 C2 H2A . . 119.7
C1 C2 H2A . . 119.7
C2 C3 C4 . . 117.1(6)
C2 C3 C10 . . 121.0(7)
C4 C3 C10 . . 121.9(7)
C8 C4 C5 . . 116.5(7)
C8 C4 C3 . . 118.7(6)
C5 C4 C3 . . 124.9(6)
C6 C5 C4 . . 121.0(7)
C6 C5 H5A . . 119.5
C4 C5 H5A . . 119.5
C5 C6 C7 . . 118.2(7)
C5 C6 H6A . . 120.9
C7 C6 H6A . . 120.9
N2 C7 N3 . . 113.9(6)
N2 C7 C6 . . 123.1(7)
N3 C7 C6 . . 123.1(7)
N1 C8 N2 . . 113.6(6)
N1 C8 C4 . . 123.3(7)
N2 C8 C4 . . 123.1(6)
C1 C9 Br1 . . 111.5(3)
C1 C9 Br1 . 4_565 111.5(3)
Br1 C9 Br1 . 4_565 107.7(4)
C1 C9 H9A . . 108.7
Br1 C9 H9A . . 108.7
Br1 C9 H9A 4_565 . 108.7
C3 C10 H10A . . 109.8
C3 C10 H10B . . 109.3
H10A C10 H10B . . 109.5
O1 C11 N3 . . 122.3(8)
O1 C11 C12 . . 122.8(7)
N3 C11 C12 . . 114.9(7)
C11 C12 H12A . . 109.8
C11 C12 H12B . . 109.3
H12A C12 H12B . . 109.5
O2 C13 N4 . . 124.9(8)
O2 C13 C14 . . 126.5(8)
N4 C13 C14 . . 108.6(8)
C13 C14 C15 . . 103.6(7)
C13 C14 H14A . . 111.0
C15 C14 H14A . . 111.0
C16 C15 C14 . . 106.4(7)
C16 C15 H15A . . 110.0
C14 C15 H15A . . 110.8
O3 C16 N4 . . 124.0(8)
O3 C16 C15 . . 127.8(8)
N4 C16 C15 . . 108.2(8)
C1 N1 C8 . . 117.3(6)
C7 N2 C8 . . 118.1(6)
C11 N3 C7 . . 129.2(7)
C11 N3 H3A . . 115.4
C7 N3 H3A . . 115.4
C16 N4 C13 . . 113.2(7)
C16 N4 H4A . . 123.4
C13 N4 H4A . . 123.4

loop_
_geom_bond_atom_site_label_1
_geom_bond_atom_site_label_2
_geom_bond_site_symmetry_2
_geom_bond_distance
C1 N1 . 1.324(9)
C1 C2 . 1.417(10)
C1 C9 . 1.487(10)
C2 C3 . 1.373(10)
C2 H2A . 0.9300
C3 C4 . 1.422(10)
C3 C10 . 1.509(9)
C4 C8 . 1.407(10)
C4 C5 . 1.413(10)
C5 C6 . 1.357(11)
C5 H5A . 0.9300
C6 C7 . 1.418(10)
C6 H6A . 0.9300
C7 N2 . 1.324(9)
C7 N3 . 1.394(9)
C8 N1 . 1.363(9)
C8 N2 . 1.363(9)
C9 Br1 . 1.936(5)
C9 Br1 4_565 1.936(5)
C9 H9A . 0.9800
C10 H10A . 0.9600
C10 H10B . 0.9600
C11 O1 . 1.199(10)
C11 N3 . 1.370(10)
C11 C12 . 1.490(11)
C12 H12A . 0.9600
C12 H12B . 0.9601
C13 O2 . 1.220(10)
C13 N4 . 1.367(10)
C13 C14 . 1.508(12)
C14 C15 . 1.517(13)
C14 H14A . 0.9600
C15 C16 . 1.474(13)
C15 H15A . 0.9600
C16 O3 . 1.210(10)
C16 N4 . 1.372(10)
N3 H3A . 0.8600
N4 H4A . 0.8600

loop_
_geom_hbond_atom_site_label_D
_geom_hbond_atom_site_label_H
_geom_hbond_atom_site_label_A
_geom_hbond_site_symmetry_A
_geom_hbond_distance_DH
_geom_hbond_distance_HA
_geom_hbond_distance_DA
_geom_hbond_angle_DHA
C6 H6A O1 . 0.93 2.25 2.838(10) 121
C9 H9A O3 1_655 0.98 2.55 3.507(11) 166
N4 H4A N1 1_455 0.86 2.56 3.317(9) 147
N4 H4A N2 1_455 0.86 2.24 3.045(8) 157
N3 H3A O2 1_655 0.86 2.18 3.038(9) 177
